data_1509640
loop_
_publ_author_name
'Brun, G.'
'Moreau, J.M.'
'Liautard, B.'
'Allemand, J.'

_publ_section_title
;
 A new phase in the Tl-Ag-Te system: crystal structure of Tl4 Ag18 Te11
;
_journal_name_full 'Journal of Alloys Compd.'
_journal_page_first 85
_journal_page_last 90
_journal_paper_doi 10.1016/0925-8388(92)90249-9
_journal_volume 178
_journal_year 1992
_chemical_formula_sum 'Ag18 Te11 Tl4'
_chemical_name_systematic 'Tl4 Ag18 Te11'
_space_group_IT_number 216
_symmetry_space_group_name_Hall 'F -4 2 3'
_symmetry_space_group_name_H-M 'F -4 3 m'
_cell_angle_alpha 90
_cell_angle_beta 90
_cell_angle_gamma 90
_cell_formula_units_Z 8
_cell_length_a 18.717
_cell_length_b 18.717
_cell_length_c 18.717
_cell_volume 6557.053
_citation_journal_id_ASTM JALCEU
_cod_data_source_file silver1-2_659.cif
_cod_data_source_block Ag18Te11Tl4
_cod_original_cell_volume 6557.052
_cod_database_code 1509640

loop_
_symmetry_equiv_pos_as_xyz
x,y,z
y,-x,-z
-x,-y,z
-y,x,-z
x,-y,-z
-y,-x,z
-x,y,-z
y,x,z
z,x,y
x,-z,-y
-z,-x,y
-x,z,-y
z,-x,-y
-x,-z,y
-z,x,-y
x,z,y
y,z,x
y,-z,-x
-z,-y,x
-y,z,-x
z,y,x
-y,-z,x
-z,y,-x
z,-y,-x
x,y+1/2,z+1/2
y,-x+1/2,-z+1/2
-x,-y+1/2,z+1/2
-y,x+1/2,-z+1/2
x,-y+1/2,-z+1/2
-y,-x+1/2,z+1/2
-x,y+1/2,-z+1/2
y,x+1/2,z+1/2
z,x+1/2,y+1/2
x,-z+1/2,-y+1/2
-z,-x+1/2,y+1/2
-x,z+1/2,-y+1/2
z,-x+1/2,-y+1/2
-x,-z+1/2,y+1/2
-z,x+1/2,-y+1/2
x,z+1/2,y+1/2
y,z+1/2,x+1/2
y,-z+1/2,-x+1/2
-z,-y+1/2,x+1/2
-y,z+1/2,-x+1/2
z,y+1/2,x+1/2
-y,-z+1/2,x+1/2
-z,y+1/2,-x+1/2
z,-y+1/2,-x+1/2
x+1/2,y,z+1/2
y+1/2,-x,-z+1/2
-x+1/2,-y,z+1/2
-y+1/2,x,-z+1/2
x+1/2,-y,-z+1/2
-y+1/2,-x,z+1/2
-x+1/2,y,-z+1/2
y+1/2,x,z+1/2
z+1/2,x,y+1/2
x+1/2,-z,-y+1/2
-z+1/2,-x,y+1/2
-x+1/2,z,-y+1/2
z+1/2,-x,-y+1/2
-x+1/2,-z,y+1/2
-z+1/2,x,-y+1/2
x+1/2,z,y+1/2
y+1/2,z,x+1/2
y+1/2,-z,-x+1/2
-z+1/2,-y,x+1/2
-y+1/2,z,-x+1/2
z+1/2,y,x+1/2
-y+1/2,-z,x+1/2
-z+1/2,y,-x+1/2
z+1/2,-y,-x+1/2
x+1/2,y+1/2,z
y+1/2,-x+1/2,-z
-x+1/2,-y+1/2,z
-y+1/2,x+1/2,-z
x+1/2,-y+1/2,-z
-y+1/2,-x+1/2,z
-x+1/2,y+1/2,-z
y+1/2,x+1/2,z
z+1/2,x+1/2,y
x+1/2,-z+1/2,-y
-z+1/2,-x+1/2,y
-x+1/2,z+1/2,-y
z+1/2,-x+1/2,-y
-x+1/2,-z+1/2,y
-z+1/2,x+1/2,-y
x+1/2,z+1/2,y
y+1/2,z+1/2,x
y+1/2,-z+1/2,-x
-z+1/2,-y+1/2,x
-y+1/2,z+1/2,-x
z+1/2,y+1/2,x
-y+1/2,-z+1/2,x
-z+1/2,y+1/2,-x
z+1/2,-y+1/2,-x

loop_
_atom_site_label
_atom_site_type_symbol
_atom_site_fract_x
_atom_site_fract_y
_atom_site_fract_z
_atom_site_occupancy
_atom_site_U_iso_or_equiv
Ag3 Ag+1 0.1281 0.1281 0.7408 1 0.0
Te5 Te-2 0.3415 0.3415 0.4956 1 0.0
Ag2 Ag+1 0.1361 0.1361 0.2558 1 0.0
Te4 Te-2 0.8896 0.8896 0.8896 1 0.0
Te1 Te-2 0.25 0.25 0.25 1 0.0
Ag1 Ag+1 0.1919 0.1919 -0.0005 1 0.0
Tl2 Tl+1 0.2305 0 0 1 0.0
Te2 Te-2 0.75 0.75 0.75 1 0.0
Tl1 Tl+1 0 0 0 1 0.0
Tl3 Tl+1 0.579 0 0 0.167 0.0
Te3 Te-2 0.107 0.107 0.107 1 0.0
